data_4304621
loop_
_publ_author_name
'Remle \,Celenligil-\,Cetin'
'Patrina Paraskevopoulou'
'Rupam Dinda'
'Richard J. Staples'
'Ekkehard Sinn'
'Nigam P. Rath'
'Pericles Stavropoulos'

_publ_section_title
;
Synthesis, Characterization, and Reactivity of Iron Trisamidoamine
Complexes That Undergo Both Metal- and Ligand-Centered Oxidative
Transformations
;
_journal_name_full 'Inorganic Chemistry'
_journal_page_first 1165
_journal_page_last 1172
_journal_paper_doi 10.1021/ic702154z
_journal_volume 47
_journal_year 2008
_chemical_formula_sum 'C57 H79 Fe N4 O8'
_chemical_formula_weight 1004.09
_chemical_name_systematic ?
_space_group_IT_number 61
_symmetry_cell_setting orthorhombic
_symmetry_space_group_name_Hall '-P 2ac 2ab'
_symmetry_space_group_name_H-M 'P b c a'
_atom_sites_solution_hydrogens geom
_atom_sites_solution_primary direct
_atom_sites_solution_secondary difmap
_audit_creation_method shelxl-97
_cell_angle_alpha 90.00
_cell_angle_beta 90.00
_cell_angle_gamma 90.00
_cell_formula_units_Z 8
_cell_length_a 22.520(10)
_cell_length_b 22.520(13)
_cell_length_c 22.520(13)
_cell_measurement_temperature 293(2)
_cell_volume 11421(11)
_computing_cell_refinement 'SMART (BRUKER, V5.054, 1998)'
_computing_data_collection 'ASTRO (BRUKER, V5.007, 1997)'
_computing_data_reduction 'SAINT (BRUKER, V6.01, 1999)'
_computing_molecular_graphics 'SHELXTL (BRUKER, 1998, V5.1)'
_computing_publication_material 'XCIF (Sheldrick and BRUKER, 1997, V5.1)'
_computing_structure_refinement 'BRUKER, SHELXL-97, V5.1)'
_computing_structure_solution 'BRUKER, SHELXS-90, V5.1)'
_diffrn_ambient_temperature 293(2)
_diffrn_detector_area_resol_mean 836.6
_diffrn_measured_fraction_theta_full 0.995
_diffrn_measured_fraction_theta_max 0.995
_diffrn_measurement_device_type 'ccd area detector'
_diffrn_measurement_method 'phi and omega scans'
_diffrn_radiation_monochromator graphite
_diffrn_radiation_source 'normal-focus sealed tube'
_diffrn_radiation_type mok\a
_diffrn_radiation_wavelength 0.71073
_diffrn_reflns_av_R_equivalents 0.1282
_diffrn_reflns_av_sigmaI/netI 0.1496
_diffrn_reflns_limit_h_max 26
_diffrn_reflns_limit_h_min -25
_diffrn_reflns_limit_k_max 26
_diffrn_reflns_limit_k_min -26
_diffrn_reflns_limit_l_max 26
_diffrn_reflns_limit_l_min -12
_diffrn_reflns_number 60662
_diffrn_reflns_theta_full 24.71
_diffrn_reflns_theta_max 24.71
_diffrn_reflns_theta_min 1.57
_diffrn_standards_decay_% <1
_diffrn_standards_interval_count 0
_diffrn_standards_number 0
_exptl_absorpt_coefficient_mu 0.318
_exptl_absorpt_correction_type none
_exptl_crystal_colour red_black
_exptl_crystal_density_diffrn 1.168
_exptl_crystal_density_method 'not measured'
_exptl_crystal_description cube
_exptl_crystal_F_000 4312
_exptl_crystal_size_max 0.08
_exptl_crystal_size_mid 0.08
_exptl_crystal_size_min 0.08
_refine_diff_density_max 0.590
_refine_diff_density_min -0.506
_refine_diff_density_rms 0.084
_refine_ls_extinction_method none
_refine_ls_goodness_of_fit_ref 0.905
_refine_ls_hydrogen_treatment constr
_refine_ls_matrix_type full
_refine_ls_number_parameters 617
_refine_ls_number_reflns 9726
_refine_ls_number_restraints 0
_refine_ls_restrained_S_all 0.905
_refine_ls_R_factor_all 0.1938
_refine_ls_R_factor_gt 0.0985
_refine_ls_shift/su_max 0.006
_refine_ls_shift/su_mean 0.001
_refine_ls_structure_factor_coef Fsqd
_refine_ls_weighting_details 'calc w=1/[\s^2^(fo^2^)+(0.1663p)^2^+0.0000p] where p=(fo^2^+2fc^2^)/3'
_refine_ls_weighting_scheme calc
_refine_ls_wR_factor_gt 0.2720
_refine_ls_wR_factor_ref 0.3064
_reflns_number_gt 3638
_reflns_number_total 9726
_reflns_threshold_expression >2sigma(i)
_cod_data_source_file ic702154z-file004.cif
_cod_data_source_block ps114
_cod_depositor_comments
;
The following automatic conversions were performed:
'_refine_ls_structure_factor_coef' value 'fsqd' changed to 'Fsqd'
according to '/home/saulius/struct/CIF-dictionaries/cif_core.dic'
dictionary named 'cif_core.dic' version 2.4.1 from 2010-06-29.

'_atom_site_adp_type' value 'uani' changed to 'Uani'
according to '/home/saulius/struct/CIF-dictionaries/cif_core.dic'
dictionary named 'cif_core.dic' version 2.4.1 from 2010-06-29 
(60 times).

'_atom_site_adp_type' value 'uiso' changed to 'Uiso' according to
'/home/saulius/struct/CIF-dictionaries/cif_core.dic' dictionary named
'cif_core.dic' version 2.4.1 from 2010-06-29 (115 times).

'_atom_site_refinement_flags' value 'r' changed to 'R' according
to '/home/saulius/struct/CIF-dictionaries/cif_core.dic' dictionary named
'cif_core.dic' version 2.4.1 from 2010-06-29 (42 times).

'_atom_site_refinement_flags' value 'p' changed to 'P' according
to '/home/saulius/struct/CIF-dictionaries/cif_core.dic' dictionary named
'cif_core.dic' version 2.4.1 from 2010-06-29 (18 times).

Automatic conversion script
Id: cif_fix_enum 1527 2010-12-29 10:47:43Z saulius 

The following automatic conversions were performed:

'_atom_site_refinement_flags' value 'pr' changed to 'PR' according to
the built-in table from CIF Core dictionary named 'cif_core.dic'
version 2.4.1 from 2010-06-29 (54 times).

Automatic conversion script
Id: cif_fix_values 3143 2015-03-26 13:38:13Z robertas 
;
_cod_original_cell_volume 11422(11)
_cod_database_code 4304621

loop_
_symmetry_equiv_pos_as_xyz
'x, y, z'
'-x+1/2, -y, z+1/2'
'-x, y+1/2, -z+1/2'
'x+1/2, -y+1/2, -z'
'-x, -y, -z'
'x-1/2, y, -z-1/2'
'x, -y-1/2, z-1/2'
'-x-1/2, y-1/2, z'

loop_
_atom_site_label
_atom_site_type_symbol
_atom_site_fract_x
_atom_site_fract_y
_atom_site_fract_z
_atom_site_U_iso_or_equiv
_atom_site_adp_type
_atom_site_occupancy
_atom_site_symmetry_multiplicity
_atom_site_calc_flag
_atom_site_refinement_flags
_atom_site_disorder_assembly
_atom_site_disorder_group
fe1 fe 0.21210(4) 0.28798(4) 0.21201(4) 0.0531(4) Uani 1 1 d . . .
o1 o 0.1641(2) 0.3356(2) 0.1643(3) 0.0890(18) Uani 1 1 d . . .
n1 n 0.2722(2) 0.2280(2) 0.2724(2) 0.0412(13) Uani 1 1 d . . .
n2 n 0.2923(2) 0.3144(2) 0.1901(2) 0.0516(14) Uani 1 1 d . . .
n3 n 0.1906(2) 0.2078(3) 0.1852(2) 0.0512(14) Uani 1 1 d . . .
n4 n 0.1856(2) 0.3094(2) 0.2924(3) 0.0520(15) Uani 1 1 d . . .
c1 c 0.3301(3) 0.2316(3) 0.2451(3) 0.0476(17) Uani 1 1 d . . .
c2 c 0.3399(3) 0.2786(3) 0.2040(3) 0.0540(18) Uani 1 1 d . . .
c3 c 0.3975(3) 0.2844(4) 0.1797(4) 0.068(2) Uani 1 1 d . . .
h3 h 0.4052 0.3152 0.1534 0.082 Uiso 1 1 calc R . .
c4 c 0.4426(4) 0.2452(4) 0.1942(4) 0.077(2) Uani 1 1 d . . .
h4 h 0.4801 0.2505 0.1778 0.093 Uiso 1 1 calc R . .
c5 c 0.4328(3) 0.1980(4) 0.2331(4) 0.068(2) Uani 1 1 d . . .
h5 h 0.4632 0.1715 0.2422 0.082 Uiso 1 1 calc R . .
c6 c 0.3767(3) 0.1915(3) 0.2578(3) 0.0586(19) Uani 1 1 d . . .
h6 h 0.3696 0.1599 0.2834 0.070 Uiso 1 1 calc R . .
c7 c 0.2449(3) 0.1699(3) 0.2688(3) 0.0479(17) Uani 1 1 d . . .
c8 c 0.2038(3) 0.1601(3) 0.2209(3) 0.0517(18) Uani 1 1 d . . .
c9 c 0.1797(3) 0.1029(3) 0.2159(4) 0.068(2) Uani 1 1 d . . .
h9 h 0.1529 0.0954 0.1854 0.082 Uiso 1 1 calc R . .
c10 c 0.1939(4) 0.0573(4) 0.2543(4) 0.076(2) Uani 1 1 d . . .
h10 h 0.1773 0.0199 0.2489 0.091 Uiso 1 1 calc R . .
c11 c 0.2333(4) 0.0674(3) 0.3012(4) 0.071(2) Uani 1 1 d . . .
h11 h 0.2426 0.0368 0.3274 0.085 Uiso 1 1 calc R . .
c12 c 0.2583(3) 0.1233(3) 0.3084(3) 0.0586(19) Uani 1 1 d . . .
h12 h 0.2843 0.1301 0.3398 0.070 Uiso 1 1 calc R . .
c13 c 0.2684(3) 0.2549(3) 0.3302(3) 0.0477(17) Uani 1 1 d . . .
c14 c 0.2215(3) 0.2960(3) 0.3404(3) 0.0511(17) Uani 1 1 d . . .
c15 c 0.2162(4) 0.3202(3) 0.3971(3) 0.067(2) Uani 1 1 d . . .
h15 h 0.1856 0.3469 0.4046 0.080 Uiso 1 1 calc R . .
c16 c 0.2543(4) 0.3060(4) 0.4419(4) 0.078(2) Uani 1 1 d . . .
h16 h 0.2489 0.3224 0.4794 0.093 Uiso 1 1 calc R . .
c17 c 0.3019(4) 0.2668(4) 0.4320(3) 0.070(2) Uani 1 1 d . . .
h17 h 0.3284 0.2578 0.4623 0.084 Uiso 1 1 calc R . .
c18 c 0.3081(3) 0.2424(3) 0.3770(3) 0.0584(19) Uani 1 1 d . . .
h18 h 0.3396 0.2166 0.3701 0.070 Uiso 1 1 calc R . .
c19 c 0.3001(3) 0.3572(3) 0.1444(3) 0.0527(18) Uani 1 1 d . . .
c20 c 0.2958(4) 0.4169(4) 0.1569(3) 0.083(3) Uani 1 1 d . . .
h20 h 0.2904 0.4288 0.1961 0.100 Uiso 1 1 calc R . .
c21 c 0.2992(4) 0.4592(4) 0.1134(4) 0.091(3) Uani 1 1 d . . .
h21 h 0.2967 0.4990 0.1240 0.110 Uiso 1 1 calc R . .
c22 c 0.3064(3) 0.4445(3) 0.0536(4) 0.062(2) Uani 1 1 d . c .
c23 c 0.3101(4) 0.3851(4) 0.0414(4) 0.077(2) Uani 1 1 d . . .
h23 h 0.3148 0.3729 0.0022 0.092 Uiso 1 1 calc R . .
c25 c 0.3100(4) 0.4910(4) 0.0056(4) 0.075(2) Uani 1 1 d . . .
c24 c 0.3069(3) 0.3421(3) 0.0862(3) 0.065(2) Uani 1 1 d . . .
h24 h 0.3096 0.3022 0.0759 0.079 Uiso 1 1 calc R . .
c28 c 0.1454(3) 0.2003(3) 0.1426(3) 0.0557(18) Uani 1 1 d . . .
c29 c 0.0859(3) 0.1921(4) 0.1581(3) 0.071(2) Uani 1 1 d . . .
h29 h 0.0754 0.1885 0.1978 0.085 Uiso 1 1 calc R . .
c30 c 0.0421(3) 0.1893(4) 0.1146(4) 0.075(2) Uani 1 1 d . . .
h30 h 0.0028 0.1843 0.1264 0.090 Uiso 1 1 calc R . .
c31 c 0.0545(3) 0.1935(3) 0.0551(3) 0.062(2) Uani 1 1 d . a .
c32 c 0.1138(4) 0.2022(4) 0.0405(4) 0.090(3) Uani 1 1 d . . .
h32 h 0.1244 0.2061 0.0008 0.109 Uiso 1 1 calc R . .
c33 c 0.1566(3) 0.2050(4) 0.0828(4) 0.087(3) Uani 1 1 d . . .
h33 h 0.1957 0.2104 0.0706 0.104 Uiso 1 1 calc R . .
c34 c 0.0059(4) 0.1904(4) 0.0086(4) 0.079(2) Uani 1 1 d . . .
c37 c 0.1425(3) 0.3552(3) 0.3000(3) 0.0550(19) Uani 1 1 d . . .
c38 c 0.0826(3) 0.3436(3) 0.2961(4) 0.086(3) Uani 1 1 d . . .
h38 h 0.0706 0.3043 0.2913 0.104 Uiso 1 1 calc R . .
c39 c 0.0408(3) 0.3856(4) 0.2988(5) 0.091(3) Uani 1 1 d . . .
h39 h 0.0011 0.3748 0.2957 0.109 Uiso 1 1 calc R . .
c40 c 0.0554(3) 0.4453(3) 0.3062(3) 0.063(2) Uani 1 1 d . b .
c41 c 0.1150(4) 0.4587(3) 0.3105(4) 0.076(3) Uani 1 1 d . . .
h41 h 0.1267 0.4979 0.3157 0.091 Uiso 1 1 calc R . .
c42 c 0.1578(3) 0.4142(3) 0.3070(4) 0.071(2) Uani 1 1 d . . .
h42 h 0.1978 0.4245 0.3094 0.086 Uiso 1 1 calc R . .
c43 c 0.0086(4) 0.4941(4) 0.3107(4) 0.077(2) Uani 1 1 d . . .
c34a c 0.0018(9) 0.2495(9) -0.0221(9) 0.105(6) Uiso 0.50 1 d P a 1
h34a h 0.0352 0.2740 -0.0120 0.157 Uiso 0.50 1 d PR a 1
h34b h 0.0004 0.2441 -0.0643 0.157 Uiso 0.50 1 d PR a 1
h34c h -0.0341 0.2685 -0.0090 0.157 Uiso 0.50 1 d PR a 1
c35a c 0.0068(10) 0.1309(9) -0.0207(10) 0.111(7) Uiso 0.50 1 d P a 1
h35a h 0.0378 0.1320 -0.0499 0.166 Uiso 0.50 1 d PR a 1
h35b h 0.0157 0.1009 0.0083 0.166 Uiso 0.50 1 d PR a 1
h35c h -0.0303 0.1217 -0.0397 0.166 Uiso 0.50 1 d PR a 1
c36a c -0.0597(7) 0.1865(9) 0.0390(8) 0.079(5) Uiso 0.50 1 d P a 1
h36a h -0.0721 0.2252 0.0518 0.119 Uiso 0.50 1 d PR a 1
h36b h -0.0877 0.1711 0.0108 0.119 Uiso 0.50 1 d PR a 1
h36c h -0.0576 0.1604 0.0727 0.119 Uiso 0.50 1 d PR a 1
c34b c 0.0325(8) 0.1777(8) -0.0563(9) 0.096(6) Uiso 0.50 1 d P a 2
h34d h 0.0559 0.2108 -0.0694 0.144 Uiso 0.50 1 d PR a 2
h34e h 0.0570 0.1428 -0.0545 0.144 Uiso 0.50 1 d PR a 2
h34f h 0.0006 0.1712 -0.0837 0.144 Uiso 0.50 1 d PR a 2
c35b c -0.0375(16) 0.1326(16) 0.0219(16) 0.218(15) Uiso 0.50 1 d P a 2
h35d h -0.0577 0.1311 0.0594 0.327 Uiso 0.50 1 d PR a 2
h35e h -0.0659 0.1289 -0.0097 0.327 Uiso 0.50 1 d PR a 2
h35f h -0.0094 0.1006 0.0196 0.327 Uiso 0.50 1 d PR a 2
c36b c -0.0393(13) 0.2311(14) 0.0098(14) 0.169(11) Uiso 0.50 1 d P a 2
h36d h -0.0225 0.2702 0.0066 0.253 Uiso 0.50 1 d PR a 2
h36e h -0.0669 0.2248 -0.0220 0.253 Uiso 0.50 1 d PR a 2
h36f h -0.0595 0.2274 0.0471 0.253 Uiso 0.50 1 d PR a 2
c43c c -0.0202(9) 0.5018(9) 0.2532(9) 0.101(6) Uiso 0.50 1 d P b 1
h43a h -0.0095 0.4694 0.2277 0.151 Uiso 0.50 1 d PR b 1
h43b h -0.0625 0.5024 0.2584 0.151 Uiso 0.50 1 d PR b 1
h43c h -0.0075 0.5385 0.2356 0.151 Uiso 0.50 1 d PR b 1
c44c c -0.0232(10) 0.4899(10) 0.3688(10) 0.110(7) Uiso 0.50 1 d P b 1
h44a h -0.0543 0.4610 0.3654 0.165 Uiso 0.50 1 d PR b 1
h44b h 0.0046 0.4774 0.3985 0.165 Uiso 0.50 1 d PR b 1
h44c h -0.0399 0.5275 0.3799 0.165 Uiso 0.50 1 d PR b 1
c45c c 0.0391(8) 0.5576(8) 0.3194(9) 0.090(6) Uiso 0.50 1 d P b 1
h45a h 0.0508 0.5714 0.2808 0.135 Uiso 0.50 1 d PR b 1
h45b h 0.0116 0.5853 0.3366 0.135 Uiso 0.50 1 d PR b 1
h45c h 0.0735 0.5544 0.3444 0.135 Uiso 0.50 1 d PR b 1
c43d c 0.0161(15) 0.5446(14) 0.2751(15) 0.184(12) Uiso 0.50 1 d P b 2
h43d h 0.0125 0.5301 0.2352 0.276 Uiso 0.50 1 d PR b 2
h43e h -0.0141 0.5737 0.2825 0.276 Uiso 0.50 1 d PR b 2
h43f h 0.0545 0.5624 0.2803 0.276 Uiso 0.50 1 d PR b 2
c44d c -0.0568(8) 0.4680(8) 0.3237(9) 0.095(6) Uiso 0.50 1 d P b 2
h44d h -0.0704 0.4470 0.2892 0.142 Uiso 0.50 1 d PR b 2
h44e h -0.0549 0.4412 0.3568 0.142 Uiso 0.50 1 d PR b 2
h44f h -0.0838 0.4997 0.3326 0.142 Uiso 0.50 1 d PR b 2
c45d c 0.0169(13) 0.5267(13) 0.3768(13) 0.167(11) Uiso 0.50 1 d P b 2
h45d h 0.0547 0.5463 0.3793 0.250 Uiso 0.50 1 d PR b 2
h45e h -0.0143 0.5551 0.3827 0.250 Uiso 0.50 1 d PR b 2
h45f h 0.0146 0.4966 0.4069 0.250 Uiso 0.50 1 d PR b 2
c25e c 0.2508(9) 0.5269(9) 0.0038(10) 0.109(7) Uiso 0.50 1 d P c 1
h25a h 0.2230 0.5131 0.0331 0.163 Uiso 0.50 1 d PR c 1
h25b h 0.2577 0.5686 0.0094 0.163 Uiso 0.50 1 d PR c 1
h25c h 0.2349 0.5202 -0.0351 0.163 Uiso 0.50 1 d PR c 1
c26e c 0.3671(10) 0.5237(10) 0.0100(10) 0.114(7) Uiso 0.50 1 d P c 1
h26a h 0.3627 0.5552 0.0385 0.170 Uiso 0.50 1 d PR c 1
h26b h 0.3974 0.4967 0.0232 0.170 Uiso 0.50 1 d PR c 1
h26c h 0.3783 0.5402 -0.0277 0.170 Uiso 0.50 1 d PR c 1
c27e c 0.3140(9) 0.4621(8) -0.0568(8) 0.088(5) Uiso 0.50 1 d P c 1
h27a h 0.2754 0.4499 -0.0702 0.132 Uiso 0.50 1 d PR c 1
h27b h 0.3305 0.4899 -0.0846 0.132 Uiso 0.50 1 d PR c 1
h27c h 0.3394 0.4280 -0.0540 0.132 Uiso 0.50 1 d PR c 1
c25f c 0.3221(9) 0.5578(8) 0.0312(9) 0.098(6) Uiso 0.50 1 d P c 2
h25d h 0.2873 0.5714 0.0516 0.147 Uiso 0.50 1 d PR c 2
h25e h 0.3549 0.5566 0.0584 0.147 Uiso 0.50 1 d PR c 2
h25f h 0.3311 0.5845 -0.0008 0.147 Uiso 0.50 1 d PR c 2
c26f c 0.3709(14) 0.4838(14) -0.0292(15) 0.187(12) Uiso 0.50 1 d P c 2
h26d h 0.3753 0.4462 -0.0486 0.281 Uiso 0.50 1 d PR c 2
h26e h 0.3763 0.5152 -0.0575 0.281 Uiso 0.50 1 d PR c 2
h26f h 0.4001 0.4874 0.0017 0.281 Uiso 0.50 1 d PR c 2
c27f c 0.2605(14) 0.4938(14) -0.0345(14) 0.179(12) Uiso 0.50 1 d P c 2
h27d h 0.2207 0.4964 -0.0194 0.269 Uiso 0.50 1 d PR c 2
h27e h 0.2680 0.5265 -0.0607 0.269 Uiso 0.50 1 d PR c 2
h27f h 0.2653 0.4571 -0.0557 0.269 Uiso 0.50 1 d PR c 2
o1s o 0.1029(5) 0.4249(5) 0.1553(6) 0.206(4) Uani 1 1 d . . .
o2s o 0.0753(5) 0.3445(5) 0.1026(5) 0.205(4) Uani 1 1 d . . .
o3s o 0.1557(5) 0.3969(5) 0.0749(5) 0.201(4) Uani 1 1 d . . .
o4s o 0.0164(3) 0.4839(3) 0.0164(3) 0.097(2) Uani 1 1 d . . .
o5s o 0.1561(8) 0.5497(8) 0.1688(8) 0.317(9) Uani 1 1 d . . .
o6s o 0.9342(18) 0.4252(17) 0.0965(14) 0.63(3) Uani 1 1 d . . .
o7s o 0.0739(18) 0.4079(15) 0.9248(18) 0.64(3) Uani 1 1 d . . .
c1s c 0.3323(8) 0.1528(8) 0.0968(8) 0.216(8) Uiso 1 1 d . . .
h1s1 h 0.3529 0.1697 0.0635 0.323 Uiso 1 1 d R . .
h1s2 h 0.3357 0.1789 0.1304 0.323 Uiso 1 1 d R . .
h1s3 h 0.2912 0.1475 0.0869 0.323 Uiso 1 1 d R . .
c2s c 0.3577(6) 0.0948(8) 0.1120(7) 0.147(6) Uani 1 1 d . . .
c3s c 0.4058(15) 0.0726(17) 0.0816(16) 0.48(3) Uani 1 1 d . . .
h3sa h 0.4009 0.0314 0.0719 0.725 Uiso 1 1 d R . .
h3sb h 0.4408 0.0775 0.1055 0.725 Uiso 1 1 d R . .
h3sc h 0.4097 0.0953 0.0458 0.725 Uiso 1 1 d R . .
c4s c 0.8535(10) 0.4009(6) 0.1648(10) 0.236(11) Uani 1 1 d . . .
h4s1 h 0.8481 0.3880 0.2051 0.354 Uiso 1 1 d R . .
h4s2 h 0.8242 0.3825 0.1399 0.354 Uiso 1 1 d R . .
h4s3 h 0.8492 0.4433 0.1628 0.354 Uiso 1 1 d R . .
c5s c 0.9098(10) 0.3867(10) 0.1425(8) 0.176(9) Uani 1 1 d . . .
c6s c 0.9522(9) 0.3331(8) 0.1553(9) 0.250(12) Uani 1 1 d . . .
h6s1 h 0.9938 0.3418 0.1519 0.376 Uiso 1 1 d R . .
h6s2 h 0.9423 0.3008 0.1294 0.376 Uiso 1 1 d R . .
h6s3 h 0.9433 0.3222 0.1956 0.376 Uiso 1 1 d R . .
c7s c 0.0985(7) 0.3354(10) 0.8519(12) 0.251(12) Uani 1 1 d . . .
h7s1 h 0.0577 0.3230 0.8533 0.377 Uiso 1 1 d R . .
h7s2 h 0.1231 0.3022 0.8413 0.377 Uiso 1 1 d R . .
h7s3 h 0.1029 0.3663 0.8228 0.377 Uiso 1 1 d R . .
c8s c 0.1154(10) 0.3579(8) 0.9115(10) 0.169(8) Uani 1 1 d . . .
c9s c 0.1668(8) 0.3432(8) 0.9501(9) 0.259(13) Uani 1 1 d . . .
h9s1 h 0.2009 0.3660 0.9384 0.388 Uiso 1 1 d R . .
h9s2 h 0.1749 0.3017 0.9446 0.388 Uiso 1 1 d R . .
h9s3 h 0.1582 0.3507 0.9912 0.388 Uiso 1 1 d R . .

loop_
_atom_site_aniso_label
_atom_site_aniso_U_11
_atom_site_aniso_U_22
_atom_site_aniso_U_33
_atom_site_aniso_U_23
_atom_site_aniso_U_13
_atom_site_aniso_U_12
fe1 0.0510(6) 0.0539(6) 0.0544(6) 0.0037(6) -0.0043(5) 0.0043(5)
o1 0.086(4) 0.087(4) 0.093(4) 0.018(4) -0.019(3) 0.019(3)
n1 0.038(3) 0.042(3) 0.043(3) -0.002(3) -0.001(2) -0.001(2)
n2 0.055(4) 0.051(3) 0.048(3) 0.012(3) 0.000(3) 0.007(3)
n3 0.044(3) 0.059(4) 0.050(3) -0.001(3) -0.013(3) 0.002(3)
n4 0.049(3) 0.046(3) 0.062(4) 0.000(3) 0.000(3) 0.011(3)
c1 0.045(4) 0.053(4) 0.044(4) 0.002(4) -0.005(3) 0.001(3)
c2 0.057(4) 0.059(4) 0.046(4) -0.003(4) 0.000(4) -0.006(4)
c3 0.058(5) 0.078(5) 0.069(5) 0.021(5) -0.002(4) -0.007(4)
c4 0.053(5) 0.104(7) 0.076(6) 0.008(5) 0.008(4) -0.011(5)
c5 0.048(5) 0.082(6) 0.075(6) 0.005(5) -0.001(4) 0.008(4)
c6 0.056(5) 0.066(5) 0.053(5) 0.001(4) 0.005(4) -0.006(4)
c7 0.040(4) 0.049(4) 0.054(4) 0.000(4) -0.001(3) 0.007(3)
c8 0.041(4) 0.054(4) 0.060(5) -0.005(4) -0.003(4) 0.003(3)
c9 0.068(5) 0.058(5) 0.078(6) -0.009(5) -0.019(5) 0.001(4)
c10 0.074(6) 0.058(5) 0.096(7) -0.014(5) -0.010(5) -0.012(4)
c11 0.077(5) 0.051(5) 0.084(6) 0.011(4) -0.002(5) 0.005(4)
c12 0.053(4) 0.055(5) 0.068(5) 0.000(4) -0.001(4) -0.003(4)
c13 0.052(4) 0.046(4) 0.045(4) 0.005(3) 0.002(3) 0.003(3)
c14 0.057(4) 0.043(4) 0.054(4) 0.003(4) 0.003(4) 0.002(3)
c15 0.076(5) 0.069(5) 0.056(5) -0.001(4) 0.005(5) 0.021(4)
c16 0.104(7) 0.078(6) 0.051(5) -0.008(5) 0.010(5) 0.003(5)
c17 0.082(6) 0.075(5) 0.052(5) 0.000(5) -0.007(4) 0.011(5)
c18 0.061(5) 0.053(4) 0.061(5) -0.007(4) 0.007(4) 0.007(4)
c19 0.063(5) 0.047(4) 0.048(4) 0.003(4) 0.000(4) 0.005(3)
c20 0.151(9) 0.063(5) 0.037(4) -0.003(4) -0.007(5) -0.012(5)
c21 0.153(9) 0.050(5) 0.070(6) 0.004(5) -0.019(6) -0.008(5)
c22 0.079(5) 0.052(5) 0.054(5) 0.016(4) -0.013(4) -0.005(4)
c23 0.106(7) 0.076(6) 0.048(5) 0.005(5) 0.011(4) 0.008(5)
c25 0.086(6) 0.075(5) 0.066(6) 0.020(5) 0.005(5) -0.006(5)
c24 0.104(6) 0.043(4) 0.050(5) -0.002(4) 0.013(4) 0.007(4)
c28 0.048(4) 0.064(5) 0.055(5) -0.001(4) -0.005(4) 0.002(3)
c29 0.051(5) 0.113(7) 0.049(5) 0.005(5) 0.004(4) -0.017(4)
c30 0.042(4) 0.110(7) 0.074(6) -0.002(5) -0.005(4) -0.012(4)
c31 0.054(5) 0.078(5) 0.053(5) -0.008(4) -0.018(4) 0.008(4)
c32 0.061(6) 0.153(9) 0.057(5) -0.004(6) -0.005(4) 0.023(6)
c33 0.044(4) 0.157(9) 0.058(5) -0.001(6) 0.006(4) 0.009(5)
c34 0.066(5) 0.086(6) 0.084(6) -0.011(5) -0.020(5) 0.000(5)
c37 0.053(4) 0.048(4) 0.064(5) 0.005(4) -0.003(4) 0.005(3)
c38 0.054(5) 0.042(4) 0.163(10) 0.011(5) 0.008(6) -0.006(4)
c39 0.051(5) 0.061(5) 0.160(10) 0.022(6) 0.006(5) 0.003(4)
c40 0.057(5) 0.056(5) 0.076(6) 0.004(4) 0.005(4) 0.020(4)
c41 0.069(6) 0.045(4) 0.114(8) -0.011(5) -0.003(5) 0.008(4)
c42 0.048(4) 0.055(5) 0.112(7) -0.013(5) -0.007(4) -0.001(4)
c43 0.079(6) 0.070(6) 0.081(6) -0.002(5) 0.010(5) 0.022(5)
o1s 0.183(10) 0.177(9) 0.256(12) 0.029(9) 0.016(9) 0.036(7)
o2s 0.193(10) 0.246(11) 0.174(10) -0.012(8) -0.043(8) 0.033(9)
o3s 0.232(11) 0.181(9) 0.191(10) 0.036(8) -0.019(8) -0.010(8)
o4s 0.095(5) 0.093(5) 0.105(6) 0.007(4) -0.013(4) 0.013(3)
o5s 0.32(2) 0.40(2) 0.233(15) -0.026(15) 0.048(13) 0.167(18)
o6s 0.83(7) 0.58(5) 0.48(4) -0.17(4) 0.35(4) -0.02(5)
o7s 0.62(6) 0.47(4) 0.82(7) -0.28(4) 0.13(5) -0.18(4)
c2s 0.104(9) 0.218(17) 0.120(11) -0.071(11) -0.011(8) 0.005(10)
c3s 0.41(5) 0.61(7) 0.44(5) -0.11(5) -0.15(4) 0.23(5)
c4s 0.29(3) 0.105(11) 0.31(3) 0.012(15) -0.11(2) -0.074(16)
c5s 0.197(18) 0.22(2) 0.110(12) -0.048(13) 0.016(13) -0.093(18)
c6s 0.33(3) 0.154(14) 0.27(2) -0.047(15) -0.19(2) 0.001(16)
c7s 0.121(14) 0.24(2) 0.39(4) 0.11(2) 0.09(2) -0.003(14)
c8s 0.180(18) 0.109(11) 0.22(2) -0.003(14) 0.086(17) -0.017(11)
c9s 0.133(13) 0.28(2) 0.37(3) 0.22(2) 0.018(16) -0.013(14)

loop_
_atom_type_symbol
_atom_type_description
_atom_type_scat_dispersion_real
_atom_type_scat_dispersion_imag
_atom_type_scat_source
c c 0.0033 0.0016 'international tables vol c tables 4.2.6.8 and 6.1.1.4'
h h 0.0000 0.0000 'international tables vol c tables 4.2.6.8 and 6.1.1.4'
n n 0.0061 0.0033 'international tables vol c tables 4.2.6.8 and 6.1.1.4'
o o 0.0106 0.0060 'international tables vol c tables 4.2.6.8 and 6.1.1.4'
fe fe 0.3463 0.8444 'international tables vol c tables 4.2.6.8 and 6.1.1.4'

loop_
_geom_angle_atom_site_label_1
_geom_angle_atom_site_label_2
_geom_angle_atom_site_label_3
_geom_angle
_geom_angle_site_symmetry_1
_geom_angle_site_symmetry_3
_geom_angle_publ_flag
o1 fe1 n3 102.1(2) . . ?
o1 fe1 n2 102.3(2) . . ?
n3 fe1 n2 115.3(2) . . ?
o1 fe1 n4 102.3(2) . . ?
n3 fe1 n4 115.7(2) . . ?
n2 fe1 n4 115.8(2) . . ?
o1 fe1 n1 179.7(2) . . ?
n3 fe1 n1 77.9(2) . . ?
n2 fe1 n1 77.89(19) . . ?
n4 fe1 n1 77.5(2) . . ?
c13 n1 c1 114.5(5) . . ?
c13 n1 c7 113.9(5) . . ?
c1 n1 c7 114.3(5) . . ?
c13 n1 fe1 104.3(4) . . ?
c1 n1 fe1 104.0(4) . . ?
c7 n1 fe1 104.1(4) . . ?
c2 n2 c19 117.7(6) . . ?
c2 n2 fe1 118.7(4) . . ?
c19 n2 fe1 120.1(4) . . ?
c8 n3 c28 117.3(6) . . ?
c8 n3 fe1 119.1(4) . . ?
c28 n3 fe1 119.8(4) . . ?
c14 n4 c37 117.5(6) . . ?
c14 n4 fe1 119.2(4) . . ?
c37 n4 fe1 119.7(4) . . ?
c6 c1 c2 119.5(6) . . ?
c6 c1 n1 123.3(6) . . ?
c2 c1 n1 117.3(6) . . ?
n2 c2 c3 124.9(7) . . ?
n2 c2 c1 117.6(6) . . ?
c3 c2 c1 117.5(7) . . ?
c4 c3 c2 121.6(7) . . ?
c4 c3 h3 119.2 . . ?
c2 c3 h3 119.2 . . ?
c3 c4 c5 121.1(7) . . ?
c3 c4 h4 119.4 . . ?
c5 c4 h4 119.4 . . ?
c6 c5 c4 118.4(7) . . ?
c6 c5 h5 120.8 . . ?
c4 c5 h5 120.8 . . ?
c5 c6 c1 121.8(7) . . ?
c5 c6 h6 119.1 . . ?
c1 c6 h6 119.1 . . ?
c12 c7 c8 119.8(6) . . ?
c12 c7 n1 123.2(6) . . ?
c8 c7 n1 117.0(6) . . ?
n3 c8 c9 126.0(6) . . ?
n3 c8 c7 117.1(6) . . ?
c9 c8 c7 116.8(7) . . ?
c10 c9 c8 122.9(7) . . ?
c10 c9 h9 118.5 . . ?
c8 c9 h9 118.5 . . ?
c9 c10 c11 120.0(7) . . ?
c9 c10 h10 120.0 . . ?
c11 c10 h10 120.0 . . ?
c12 c11 c10 119.5(7) . . ?
c12 c11 h11 120.2 . . ?
c10 c11 h11 120.2 . . ?
c11 c12 c7 120.9(7) . . ?
c11 c12 h12 119.6 . . ?
c7 c12 h12 119.6 . . ?
c18 c13 c14 118.6(6) . . ?
c18 c13 n1 123.7(6) . . ?
c14 c13 n1 117.7(6) . . ?
n4 c14 c15 125.4(6) . . ?
n4 c14 c13 116.7(6) . . ?
c15 c14 c13 117.9(7) . . ?
c16 c15 c14 122.0(7) . . ?
c16 c15 h15 119.0 . . ?
c14 c15 h15 119.0 . . ?
c15 c16 c17 120.8(8) . . ?
c15 c16 h16 119.6 . . ?
c17 c16 h16 119.6 . . ?
c18 c17 c16 118.4(7) . . ?
c18 c17 h17 120.8 . . ?
c16 c17 h17 120.8 . . ?
c17 c18 c13 122.2(7) . . ?
c17 c18 h18 118.9 . . ?
c13 c18 h18 118.9 . . ?
c24 c19 c20 116.6(7) . . ?
c24 c19 n2 122.8(6) . . ?
c20 c19 n2 120.4(7) . . ?
c21 c20 c19 122.0(8) . . ?
c21 c20 h20 119.0 . . ?
c19 c20 h20 119.0 . . ?
c20 c21 c22 122.2(8) . . ?
c20 c21 h21 118.9 . . ?
c22 c21 h21 118.9 . . ?
c23 c22 c21 115.6(7) . . ?
c23 c22 c25 122.1(8) . . ?
c21 c22 c25 122.3(7) . . ?
c22 c23 c24 121.9(7) . . ?
c22 c23 h23 119.0 . . ?
c24 c23 h23 119.0 . . ?
c27f c25 c26e 133.8(16) . . ?
c27f c25 c22 116.0(14) . . ?
c26e c25 c22 110.2(10) . . ?
c27f c25 c27e 59.5(14) . . ?
c26e c25 c27e 102.7(12) . . ?
c22 c25 c27e 111.1(9) . . ?
c27f c25 c25e 45.4(13) . . ?
c26e c25 c25e 119.0(13) . . ?
c22 c25 c25e 109.4(10) . . ?
c27e c25 c25e 104.0(12) . . ?
c27f c25 c26f 111.4(19) . . ?
c26e c25 c26f 48.4(12) . . ?
c22 c25 c26f 109.3(12) . . ?
c27e c25 c26f 57.4(13) . . ?
c25e c25 c26f 141.1(14) . . ?
c27f c25 c25f 108.2(15) . . ?
c26e c25 c25f 51.4(10) . . ?
c22 c25 c25f 113.4(9) . . ?
c27e c25 c25f 134.1(11) . . ?
c25e c25 c25f 71.0(11) . . ?
c26f c25 c25f 97.1(14) . . ?
c19 c24 c23 121.7(7) . . ?
c19 c24 h24 119.1 . . ?
c23 c24 h24 119.1 . . ?
c33 c28 c29 115.5(7) . . ?
c33 c28 n3 121.7(7) . . ?
c29 c28 n3 122.7(7) . . ?
c30 c29 c28 120.8(7) . . ?
c30 c29 h29 119.6 . . ?
c28 c29 h29 119.6 . . ?
c31 c30 c29 122.7(7) . . ?
c31 c30 h30 118.7 . . ?
c29 c30 h30 118.7 . . ?
c30 c31 c32 115.8(7) . . ?
c30 c31 c34 121.7(7) . . ?
c32 c31 c34 122.5(8) . . ?
c33 c32 c31 121.7(8) . . ?
c33 c32 h32 119.2 . . ?
c31 c32 h32 119.2 . . ?
c32 c33 c28 123.6(7) . . ?
c32 c33 h33 118.2 . . ?
c28 c33 h33 118.2 . . ?
c36b c34 c35a 128.4(16) . . ?
c36b c34 c34a 51.0(14) . . ?
c35a c34 c34a 126.4(13) . . ?
c36b c34 c31 119.4(14) . . ?
c35a c34 c31 109.6(10) . . ?
c34a c34 c31 108.7(10) . . ?
c36b c34 c34b 114.6(16) . . ?
c35a c34 c34b 55.5(10) . . ?
c34a c34 c34b 76.3(11) . . ?
c31 c34 c34b 111.5(9) . . ?
c36b c34 c36a 49.8(14) . . ?
c35a c34 c36a 98.6(11) . . ?
c34a c34 c36a 100.7(11) . . ?
c31 c34 c36a 111.4(9) . . ?
c34b c34 c36a 135.4(10) . . ?
c36b c34 c35b 94.9(19) . . ?
c35a c34 c35b 51.9(14) . . ?
c34a c34 c35b 138.1(16) . . ?
c31 c34 c35b 109.7(14) . . ?
c34b c34 c35b 104.3(16) . . ?
c36a c34 c35b 49.2(13) . . ?
c38 c37 c42 115.8(6) . . ?
c38 c37 n4 121.4(6) . . ?
c42 c37 n4 122.5(6) . . ?
c39 c38 c37 123.5(7) . . ?
c39 c38 h38 118.2 . . ?
c37 c38 h38 118.2 . . ?
c38 c39 c40 121.5(7) . . ?
c38 c39 h39 119.2 . . ?
c40 c39 h39 119.2 . . ?
c41 c40 c39 116.7(7) . . ?
c41 c40 c43 120.6(7) . . ?
c39 c40 c43 122.7(7) . . ?
c40 c41 c42 120.8(7) . . ?
c40 c41 h41 119.6 . . ?
c42 c41 h41 119.6 . . ?
c37 c42 c41 121.6(7) . . ?
c37 c42 h42 119.2 . . ?
c41 c42 h42 119.2 . . ?
c43d c43 c43c 56.6(15) . . ?
c43d c43 c44c 127.6(17) . . ?
c43c c43 c44c 124.8(13) . . ?
c43d c43 c40 117.6(15) . . ?
c43c c43 c40 109.5(10) . . ?
c44c c43 c40 110.1(10) . . ?
c43d c43 c45c 45.0(14) . . ?
c43c c43 c45c 101.2(12) . . ?
c44c c43 c45c 98.9(12) . . ?
c40 c43 c45c 110.9(9) . . ?
c43d c43 c44d 120.7(16) . . ?
c43c c43 c44d 78.4(11) . . ?
c44c c43 c44d 51.7(10) . . ?
c40 c43 c44d 112.3(9) . . ?
c45c c43 c44d 134.1(11) . . ?
c43d c43 c45d 98.1(18) . . ?
c43c c43 c45d 142.1(14) . . ?
c44c c43 c45d 45.7(11) . . ?
c40 c43 c45d 107.3(11) . . ?
c45c c43 c45d 56.6(11) . . ?
c44d c43 c45d 95.8(13) . . ?
c34 c34a h34a 110.5 . . ?
c34 c34a h34b 110.1 . . ?
h34a c34a h34b 109.5 . . ?
c34 c34a h34c 107.8 . . ?
h34a c34a h34c 109.5 . . ?
h34b c34a h34c 109.5 . . ?
c34 c34a h36d 98.9 . . ?
h34a c34a h36d 90.6 . . ?
h34b c34a h36d 134.9 . . ?
h34c c34a h36d 26.4 . . ?
c34 c35a h35a 106.7 . . ?
c34 c35a h35b 109.5 . . ?
h35a c35a h35b 109.4 . . ?
c34 c35a h35c 112.2 . . ?
h35a c35a h35c 109.5 . . ?
h35b c35a h35c 109.5 . . ?
c34 c35a h34e 94.5 . . ?
h35a c35a h34e 13.4 . . ?
h35b c35a h34e 109.8 . . ?
h35c c35a h34e 120.4 . . ?
c34 c35a h35f 99.9 . . ?
h35a c35a h35f 139.5 . . ?
h35b c35a h35f 31.3 . . ?
h35c c35a h35f 87.1 . . ?
h34e c35a h35f 141.0 . . ?
c34 c36a h36a 110.0 . . ?
c34 c36a h36b 109.7 . . ?
h36a c36a h36b 109.5 . . ?
c34 c36a h36c 108.7 . . ?
h36a c36a h36c 109.5 . . ?
h36b c36a h36c 109.5 . . ?
c34 c36a h35d 99.5 . . ?
h36a c36a h35d 139.3 . . ?
h36b c36a h35d 84.9 . . ?
h36c c36a h35d 32.0 . . ?
c34 c36a h36f 91.5 . . ?
h36a c36a h36f 18.5 . . ?
h36b c36a h36f 119.0 . . ?
h36c c36a h36f 116.5 . . ?
h35d c36a h36f 148.5 . . ?
c34 c34b h35a 95.3 . . ?
c34 c34b h34d 110.3 . . ?
h35a c34b h34d 138.1 . . ?
c34 c34b h34e 108.7 . . ?
h35a c34b h34e 28.9 . . ?
h34d c34b h34e 109.5 . . ?
c34 c34b h34f 109.4 . . ?
h35a c34b h34f 91.4 . . ?
h34d c34b h34f 109.5 . . ?
h34e c34b h34f 109.5 . . ?
c34 c35b h35b 81.9 . . ?
c34 c35b h35c 83.7 . . ?
h35b c35b h35c 66.8 . . ?
c34 c35b h36b 87.6 . . ?
h35b c35b h36b 156.7 . . ?
h35c c35b h36b 91.5 . . ?
c34 c35b h36c 89.3 . . ?
h35b c35b h36c 132.9 . . ?
h35c c35b h36c 158.0 . . ?
h36b c35b h36c 67.3 . . ?
c34 c35b h35d 117.9 . . ?
h35b c35b h35d 124.7 . . ?
h35c c35b h35d 155.4 . . ?
h36b c35b h35d 78.6 . . ?
h36c c35b h35d 29.8 . . ?
c34 c35b h35e 109.0 . . ?
h35b c35b h35e 110.9 . . ?
h35c c35b h35e 48.5 . . ?
h36b c35b h35e 53.3 . . ?
h36c c35b h35e 115.8 . . ?
h35d c35b h35e 109.5 . . ?
c34 c35b h35f 101.1 . . ?
h35b c35b h35f 20.1 . . ?
h35c c35b h35f 74.9 . . ?
h36b c35b h35f 162.8 . . ?
h36c c35b h35f 127.0 . . ?
h35d c35b h35f 109.5 . . ?
h35e c35b h35f 109.5 . . ?
c34 c36b h34c 119.6 . . ?
c34 c36b h36a 113.4 . . ?
h34c c36b h36a 121.4 . . ?
c34 c36b h36d 108.7 . . ?
h34c c36b h36d 26.6 . . ?
h36a c36b h36d 113.6 . . ?
c34 c36b h36e 111.5 . . ?
h34c c36b h36e 82.9 . . ?
h36a c36b h36e 99.9 . . ?
h36d c36b h36e 109.5 . . ?
c34 c36b h36f 108.2 . . ?
h34c c36b h36f 121.7 . . ?
h36a c36b h36f 9.6 . . ?
h36d c36b h36f 109.4 . . ?
h36e c36b h36f 109.5 . . ?
c43 c43c h43a 109.1 . . ?
c43 c43c h43b 109.6 . . ?
h43a c43c h43b 109.5 . . ?
c43 c43c h43c 109.7 . . ?
h43a c43c h43c 109.5 . . ?
h43b c43c h43c 109.5 . . ?
c43 c43c h43d 95.9 . . ?
h43a c43c h43d 93.0 . . ?
h43b c43c h43d 137.0 . . ?
h43c c43c h43d 27.6 . . ?
c43 c44c h44a 108.8 . . ?
c43 c44c h44b 108.4 . . ?
h44a c44c h44b 109.5 . . ?
c43 c44c h44c 111.1 . . ?
h44a c44c h44c 109.5 . . ?
h44b c44c h44c 109.5 . . ?
c43 c44c h44e 97.6 . . ?
h44a c44c h44e 15.6 . . ?
h44b c44c h44e 104.4 . . ?
h44c c44c h44e 124.6 . . ?
c43 c44c h45e 93.2 . . ?
h44a c44c h45e 140.5 . . ?
h44b c44c h45e 93.1 . . ?
h44c c44c h45e 31.0 . . ?
h44e c44c h45e 155.3 . . ?
c43 c44c h45f 105.9 . . ?
h44a c44c h45f 130.6 . . ?
h44b c44c h45f 24.2 . . ?
h44c c44c h45f 89.0 . . ?
h44e c44c h45f 128.1 . . ?
h45e c44c h45f 69.1 . . ?
c43 c45c h45a 107.2 . . ?
c43 c45c h45b 110.7 . . ?
h45a c45c h45b 109.5 . . ?
c43 c45c h45c 110.6 . . ?
h45a c45c h45c 109.5 . . ?
h45b c45c h45c 109.5 . . ?
c43 c45c h43e 78.7 . . ?
h45a c45c h43e 68.9 . . ?
h45b c45c h43e 63.5 . . ?
h45c c45c h43e 170.4 . . ?
c43 c45c h43f 98.2 . . ?
h45a c45c h43f 13.2 . . ?
h45b c45c h43f 122.4 . . ?
h45c c45c h43f 104.8 . . ?
h43e c45c h43f 75.7 . . ?
c43 c45c h45d 93.6 . . ?
h45a c45c h45d 148.5 . . ?
h45b c45c h45d 83.8 . . ?
h45c c45c h45d 39.6 . . ?
h43e c45c h45d 140.1 . . ?
h43f c45c h45d 144.1 . . ?
c43 c43d h43c 108.6 . . ?
c43 c43d h45a 120.9 . . ?
h43c c43d h45a 126.1 . . ?
c43 c43d h43d 104.5 . . ?
h43c c43d h43d 27.9 . . ?
h45a c43d h43d 113.2 . . ?
c43 c43d h43e 111.6 . . ?
h43c c43d h43e 82.8 . . ?
h45a c43d h43e 96.9 . . ?
h43d c43d h43e 109.5 . . ?
c43 c43d h43f 112.2 . . ?
h43c c43d h43f 128.2 . . ?
h45a c43d h43f 12.8 . . ?
h43d c43d h43f 109.5 . . ?
h43e c43d h43f 109.5 . . ?
c43 c44d h44a 100.7 . . ?
c43 c44d h44d 108.9 . . ?
h44a c44d h44d 137.2 . . ?
c43 c44d h44e 109.3 . . ?
h44a c44d h44e 29.4 . . ?
h44d c44d h44e 109.5 . . ?
c43 c44d h44f 110.2 . . ?
h44a c44d h44f 87.4 . . ?
h44d c44d h44f 109.5 . . ?
h44e c44d h44f 109.5 . . ?
c43 c45d h44b 86.2 . . ?
c43 c45d h44c 86.7 . . ?
h44b c45d h44c 76.7 . . ?
c43 c45d h45d 110.8 . . ?
h44b c45d h45d 125.9 . . ?
h44c c45d h45d 150.9 . . ?
c43 c45d h45e 109.4 . . ?
h44b c45d h45e 112.2 . . ?
h44c c45d h45e 41.5 . . ?
h45d c45d h45e 109.5 . . ?
c43 c45d h45f 108.2 . . ?
h44b c45d h45f 23.1 . . ?
h44c c45d h45f 85.3 . . ?
h45d c45d h45f 109.5 . . ?
h45e c45d h45f 109.5 . . ?
c25 c25e h25a 111.8 . . ?
c25 c25e h25b 111.3 . . ?
h25a c25e h25b 109.5 . . ?
c25 c25e h25c 105.2 . . ?
h25a c25e h25c 109.5 . . ?
h25b c25e h25c 109.5 . . ?
c25 c25e h27d 102.5 . . ?
h25a c25e h27d 73.9 . . ?
h25b c25e h27d 140.7 . . ?
h25c c25e h27d 40.1 . . ?
c25 c25e h27e 78.6 . . ?
h25a c25e h27e 145.9 . . ?
h25b c25e h27e 95.2 . . ?
h25c c25e h27e 37.9 . . ?
h27d c25e h27e 72.1 . . ?
c25 c26e h26a 108.7 . . ?
c25 c26e h26b 108.7 . . ?
h26a c26e h26b 109.5 . . ?
c25 c26e h26c 111.0 . . ?
h26a c26e h26c 109.5 . . ?
h26b c26e h26c 109.5 . . ?
c25 c26e h25e 98.6 . . ?
h26a c26e h25e 14.6 . . ?
h26b c26e h25e 104.0 . . ?
h26c c26e h25e 123.8 . . ?
c25 c26e h26e 89.4 . . ?
h26a c26e h26e 139.7 . . ?
h26b c26e h26e 97.5 . . ?
h26c c26e h26e 31.1 . . ?
h25e c26e h26e 153.1 . . ?
c25 c26e h26f 101.5 . . ?
h26a c26e h26f 135.9 . . ?
h26b c26e h26f 28.3 . . ?
h26c c26e h26f 87.8 . . ?
h25e c26e h26f 132.3 . . ?
h26e c26e h26f 69.9 . . ?
c25 c27e h27a 110.7 . . ?
c25 c27e h27b 109.7 . . ?
h27a c27e h27b 109.5 . . ?
c25 c27e h27c 108.0 . . ?
h27a c27e h27c 109.5 . . ?
h27b c27e h27c 109.5 . . ?
c25 c27e h26d 92.4 . . ?
h27a c27e h26d 147.0 . . ?
h27b c27e h26d 82.8 . . ?
h27c c27e h26d 38.7 . . ?
c25 c27e h27f 88.0 . . ?
h27a c27e h27f 22.7 . . ?
h27b c27e h27f 117.8 . . ?
h27c c27e h27f 120.8 . . ?
h26d c27e h27f 157.9 . . ?
c25 c25f h25b 82.9 . . ?
c25 c25f h26a 99.6 . . ?
h25b c25f h26a 170.0 . . ?
c25 c25f h25d 109.0 . . ?
h25b c25f h25d 48.4 . . ?
h26a c25f h25d 137.7 . . ?
c25 c25f h25e 109.1 . . ?
h25b c25f h25e 157.9 . . ?
h26a c25f h25e 29.5 . . ?
h25d c25f h25e 109.5 . . ?
c25 c25f h25f 110.3 . . ?
h25b c25f h25f 82.1 . . ?
h26a c25f h25f 88.0 . . ?
h25d c25f h25f 109.5 . . ?
h25e c25f h25f 109.5 . . ?
c25 c26f h26b 85.9 . . ?
c25 c26f h26c 89.9 . . ?
h26b c26f h26c 73.0 . . ?
c25 c26f h27b 83.2 . . ?
h26b c26f h27b 160.2 . . ?
h26c c26f h27b 90.5 . . ?
c25 c26f h27c 82.3 . . ?
h26b c26f h27c 133.7 . . ?
h26c c26f h27c 150.9 . . ?
h27b c26f h27c 60.8 . . ?
c25 c26f h26d 113.9 . . ?
h26b c26f h26d 122.9 . . ?
h26c c26f h26d 151.0 . . ?
h27b c26f h26d 76.7 . . ?
h27c c26f h26d 33.3 . . ?
c25 c26f h26e 111.3 . . ?
h26b c26f h26e 111.4 . . ?
h26c c26f h26e 43.2 . . ?
h27b c26f h26e 58.3 . . ?
h27c c26f h26e 114.5 . . ?
h26d c26f h26e 109.5 . . ?
c25 c26f h26f 103.1 . . ?
h26b c26f h26f 18.1 . . ?
h26c c26f h26f 79.1 . . ?
h27b c26f h26f 167.8 . . ?
h27c c26f h26f 130.0 . . ?
h26d c26f h26f 109.5 . . ?
h26e c26f h26f 109.5 . . ?
c25 c27f h25c 125.6 . . ?
c25 c27f h27a 98.9 . . ?
h25c c27f h27a 134.8 . . ?
c25 c27f h27d 120.4 . . ?
h25c c27f h27d 46.5 . . ?
h27a c27f h27d 119.9 . . ?
c25 c27f h27e 106.5 . . ?
h25c c27f h27e 63.9 . . ?
h27a c27f h27e 98.9 . . ?
h27d c27f h27e 109.5 . . ?
c25 c27f h27f 100.9 . . ?
h25c c27f h27f 133.3 . . ?
h27a c27f h27f 12.2 . . ?
h27d c27f h27f 109.5 . . ?
h27e c27f h27f 109.5 . . ?
c2s c1s h1s1 110.4 . . ?
c2s c1s h1s2 109.4 . . ?
h1s1 c1s h1s2 109.5 . . ?
c2s c1s h1s3 108.6 . . ?
h1s1 c1s h1s3 109.5 . . ?
h1s2 c1s h1s3 109.5 . . ?
c3s c2s c1s 121(2) . . ?
c3s c2s o5s 108(2) . 8_655 ?
c1s c2s o5s 130.6(15) . 8_655 ?
c2s c3s h3sa 112.0 . . ?
c2s c3s h3sb 109.0 . . ?
h3sa c3s h3sb 109.5 . . ?
c2s c3s h3sc 107.3 . . ?
h3sa c3s h3sc 109.5 . . ?
h3sb c3s h3sc 109.5 . . ?
c5s c4s h4s1 112.5 . . ?
c5s c4s h4s2 108.3 . . ?
h4s1 c4s h4s2 109.5 . . ?
c5s c4s h4s3 107.6 . . ?
h4s1 c4s h4s3 109.5 . . ?
h4s2 c4s h4s3 109.5 . . ?
c4s c5s o6s 117(3) . . ?
c4s c5s c6s 132(2) . . ?
o6s c5s c6s 111(2) . . ?
c5s c6s h6s1 114.9 . . ?
c5s c6s h6s2 109.2 . . ?
h6s1 c6s h6s2 109.5 . . ?
c5s c6s h6s3 104.0 . . ?
h6s1 c6s h6s3 109.5 . . ?
h6s2 c6s h6s3 109.5 . . ?
c8s c7s h7s1 108.4 . . ?
c8s c7s h7s2 110.0 . . ?
h7s1 c7s h7s2 109.5 . . ?
c8s c7s h7s3 110.1 . . ?
h7s1 c7s h7s3 109.5 . . ?
h7s2 c7s h7s3 109.5 . . ?
c9s c8s c7s 131(2) . . ?
c9s c8s o7s 123(2) . . ?
c7s c8s o7s 106(3) . . ?
c8s c9s h9s1 110.1 . . ?
c8s c9s h9s2 106.7 . . ?
h9s1 c9s h9s2 109.5 . . ?
c8s c9s h9s3 111.5 . . ?
h9s1 c9s h9s3 109.5 . . ?
h9s2 c9s h9s3 109.5 . . ?

loop_
_geom_bond_atom_site_label_1
_geom_bond_atom_site_label_2
_geom_bond_distance
_geom_bond_site_symmetry_2
_geom_bond_publ_flag
fe1 o1 1.863(5) . ?
fe1 n3 1.963(6) . ?
fe1 n2 1.964(6) . ?
fe1 n4 1.966(6) . ?
fe1 n1 2.346(5) . ?
n1 c13 1.440(8) . ?
n1 c1 1.445(8) . ?
n1 c7 1.447(8) . ?
n2 c2 1.379(8) . ?
n2 c19 1.419(8) . ?
n3 c8 1.375(8) . ?
n3 c28 1.409(8) . ?
n4 c14 1.386(8) . ?
n4 c37 1.427(8) . ?
c1 c6 1.414(9) . ?
c1 c2 1.423(9) . ?
c2 c3 1.412(10) . ?
c3 c4 1.385(10) . ?
c3 h3 0.9300 . ?
c4 c5 1.394(10) . ?
c4 h4 0.9300 . ?
c5 c6 1.389(9) . ?
c5 h5 0.9300 . ?
c6 h6 0.9300 . ?
c7 c12 1.410(9) . ?
c7 c8 1.439(9) . ?
c8 c9 1.401(10) . ?
c9 c10 1.380(11) . ?
c9 h9 0.9300 . ?
c10 c11 1.397(11) . ?
c10 h10 0.9300 . ?
c11 c12 1.390(9) . ?
c11 h11 0.9300 . ?
c12 h12 0.9300 . ?
c13 c18 1.410(9) . ?
c13 c14 1.421(9) . ?
c14 c15 1.394(10) . ?
c15 c16 1.363(10) . ?
c15 h15 0.9300 . ?
c16 c17 1.404(10) . ?
c16 h16 0.9300 . ?
c17 c18 1.362(9) . ?
c17 h17 0.9300 . ?
c18 h18 0.9300 . ?
c19 c24 1.365(9) . ?
c19 c20 1.376(10) . ?
c20 c21 1.369(11) . ?
c20 h20 0.9300 . ?
c21 c22 1.395(11) . ?
c21 h21 0.9300 . ?
c22 c23 1.369(10) . ?
c22 c25 1.507(10) . ?
c23 c24 1.400(10) . ?
c23 h23 0.9300 . ?
c25 c27f 1.44(3) . ?
c25 c26e 1.49(2) . ?
c25 c27e 1.554(19) . ?
c25 c25e 1.56(2) . ?
c25 c26f 1.59(3) . ?
c25 c25f 1.63(2) . ?
c24 h24 0.9300 . ?
c28 c33 1.375(10) . ?
c28 c29 1.397(9) . ?
c29 c30 1.390(10) . ?
c29 h29 0.9300 . ?
c30 c31 1.373(10) . ?
c30 h30 0.9300 . ?
c31 c32 1.390(10) . ?
c31 c34 1.517(10) . ?
c32 c33 1.357(11) . ?
c32 h32 0.9300 . ?
c33 h33 0.9300 . ?
c34 c36b 1.37(3) . ?
c34 c35a 1.49(2) . ?
c34 c34a 1.50(2) . ?
c34 c34b 1.61(2) . ?
c34 c36a 1.630(18) . ?
c34 c35b 1.65(3) . ?
c37 c38 1.376(10) . ?
c37 c42 1.382(9) . ?
c38 c39 1.337(10) . ?
c38 h38 0.9300 . ?
c39 c40 1.393(10) . ?
c39 h39 0.9300 . ?
c40 c41 1.379(10) . ?
c40 c43 1.526(10) . ?
c41 c42 1.394(10) . ?
c41 h41 0.9300 . ?
c42 h42 0.9300 . ?
c43 c43d 1.40(3) . ?
c43 c43c 1.46(2) . ?
c43 c44c 1.49(2) . ?
c43 c45c 1.60(2) . ?
c43 c44d 1.61(2) . ?
c43 c45d 1.67(3) . ?
c34a h34a 0.9600 . ?
c34a h34b 0.9598 . ?
c34a h34c 0.9601 . ?
c34a h36d 0.9644 . ?
c35a h35a 0.9601 . ?
c35a h35b 0.9601 . ?
c35a h35c 0.9600 . ?
c35a h34e 1.3893 . ?
c35a h35f 1.1923 . ?
c36a h36a 0.9600 . ?
c36a h36b 0.9600 . ?
c36a h36c 0.9600 . ?
c36a h35d 1.3305 . ?
c36a h36f 0.9392 . ?
c34b h35a 1.0451 . ?
c34b h34d 0.9601 . ?
c34b h34e 0.9601 . ?
c34b h34f 0.9600 . ?
c35b h35b 1.4290 . ?
c35b h35c 1.4189 . ?
c35b h36b 1.4468 . ?
c35b h36c 1.3795 . ?
c35b h35d 0.9597 . ?
c35b h35e 0.9600 . ?
c35b h35f 0.9601 . ?
c36b h34c 0.9502 . ?
c36b h36a 1.2073 . ?
c36b h36d 0.9602 . ?
c36b h36e 0.9599 . ?
c36b h36f 0.9601 . ?
c43c h43a 0.9598 . ?
c43c h43b 0.9599 . ?
c43c h43c 0.9599 . ?
c43c h43d 1.0562 . ?
c44c h44a 0.9600 . ?
c44c h44b 0.9599 . ?
c44c h44c 0.9601 . ?
c44c h44e 1.3361 . ?
c44c h45e 1.5141 . ?
c44c h45f 1.2185 . ?
c45c h45a 0.9600 . ?
c45c h45b 0.9600 . ?
c45c h45c 0.9599 . ?
c45c h43e 1.5035 . ?
c45c h43f 0.9517 . ?
c45c h45d 1.4169 . ?
c43d h43c 1.0455 . ?
c43d h45a 0.9957 . ?
c43d h43d 0.9599 . ?
c43d h43e 0.9601 . ?
c43d h43f 0.9600 . ?
c44d h44a 0.9531 . ?
c44d h44d 0.9601 . ?
c44d h44e 0.9600 . ?
c44d h44f 0.9601 . ?
c45d h44b 1.2441 . ?
c45d h44c 1.2828 . ?
c45d h45d 0.9603 . ?
c45d h45e 0.9601 . ?
c45d h45f 0.9601 . ?
c25e h25a 0.9599 . ?
c25e h25b 0.9599 . ?
c25e h25c 0.9602 . ?
c25e h27d 1.0982 . ?
c25e h27e 1.5053 . ?
c26e h26a 0.9600 . ?
c26e h26b 0.9600 . ?
c26e h26c 0.9599 . ?
c26e h25e 1.3455 . ?
c26e h26e 1.5464 . ?
c26e h26f 1.1217 . ?
c27e h27a 0.9599 . ?
c27e h27b 0.9602 . ?
c27e h27c 0.9601 . ?
c27e h26d 1.4389 . ?
c27e h27f 1.1025 . ?
c25f h25b 1.5504 . ?
c25f h26a 0.9308 . ?
c25f h25d 0.9601 . ?
c25f h25e 0.9599 . ?
c25f h25f 0.9600 . ?
c26f h26b 1.3530 . ?
c26f h26c 1.2810 . ?
c26f h27b 1.5508 . ?
c26f h27c 1.5486 . ?
c26f h26d 0.9601 . ?
c26f h26e 0.9599 . ?
c26f h26f 0.9599 . ?
c27f h25c 0.8286 . ?
c27f h27a 1.3174 . ?
c27f h27d 0.9601 . ?
c27f h27e 0.9599 . ?
c27f h27f 0.9600 . ?
o4s o4s 1.271(10) 5_565 ?
o5s c2s 1.66(2) 8_665 ?
o6s c5s 1.46(4) . ?
o7s c8s 1.49(4) . ?
c1s c2s 1.47(2) . ?
c1s h1s1 0.9601 . ?
c1s h1s2 0.9600 . ?
c1s h1s3 0.9600 . ?
c2s c3s 1.38(3) . ?
c2s o5s 1.66(2) 8_655 ?
c3s h3sa 0.9601 . ?
c3s h3sb 0.9601 . ?
c3s h3sc 0.9598 . ?
c4s c5s 1.40(2) . ?
c4s h4s1 0.9598 . ?
c4s h4s2 0.9601 . ?
c4s h4s3 0.9601 . ?
c5s c6s 1.57(3) . ?
c6s h6s1 0.9599 . ?
c6s h6s2 0.9600 . ?
c6s h6s3 0.9599 . ?
c7s c8s 1.49(3) . ?
c7s h7s1 0.9599 . ?
c7s h7s2 0.9600 . ?
c7s h7s3 0.9602 . ?
c8s c9s 1.48(3) . ?
c9s h9s1 0.9599 . ?
c9s h9s2 0.9600 . ?
c9s h9s3 0.9603 . ?

loop_
_geom_torsion_atom_site_label_1
_geom_torsion_atom_site_label_2
_geom_torsion_atom_site_label_3
_geom_torsion_atom_site_label_4
_geom_torsion
_geom_torsion_site_symmetry_1
_geom_torsion_site_symmetry_2
_geom_torsion_site_symmetry_3
_geom_torsion_site_symmetry_4
_geom_torsion_publ_flag
o1 fe1 n1 c13 -48(62) . . . . ?
n3 fe1 n1 c13 -137.9(4) . . . . ?
n2 fe1 n1 c13 102.5(4) . . . . ?
n4 fe1 n1 c13 -17.7(4) . . . . ?
o1 fe1 n1 c1 -168(100) . . . . ?
n3 fe1 n1 c1 101.8(4) . . . . ?
n2 fe1 n1 c1 -17.8(4) . . . . ?
n4 fe1 n1 c1 -138.0(4) . . . . ?
o1 fe1 n1 c7 72(62) . . . . ?
n3 fe1 n1 c7 -18.1(4) . . . . ?
n2 fe1 n1 c7 -137.7(4) . . . . ?
n4 fe1 n1 c7 102.0(4) . . . . ?
o1 fe1 n2 c2 -162.4(5) . . . . ?
n3 fe1 n2 c2 -52.4(5) . . . . ?
n4 fe1 n2 c2 87.3(5) . . . . ?
n1 fe1 n2 c2 17.7(5) . . . . ?
o1 fe1 n2 c19 -3.8(5) . . . . ?
n3 fe1 n2 c19 106.1(5) . . . . ?
n4 fe1 n2 c19 -114.2(5) . . . . ?
n1 fe1 n2 c19 176.3(5) . . . . ?
o1 fe1 n3 c8 -161.5(5) . . . . ?
n2 fe1 n3 c8 88.4(5) . . . . ?
n4 fe1 n3 c8 -51.3(5) . . . . ?
n1 fe1 n3 c8 18.2(4) . . . . ?
o1 fe1 n3 c28 -3.8(6) . . . . ?
n2 fe1 n3 c28 -113.8(5) . . . . ?
n4 fe1 n3 c28 106.4(5) . . . . ?
n1 fe1 n3 c28 176.0(5) . . . . ?
o1 fe1 n4 c14 -162.1(5) . . . . ?
n3 fe1 n4 c14 87.8(5) . . . . ?
n2 fe1 n4 c14 -51.7(5) . . . . ?
n1 fe1 n4 c14 18.0(4) . . . . ?
o1 fe1 n4 c37 -3.9(5) . . . . ?
n3 fe1 n4 c37 -114.0(5) . . . . ?
n2 fe1 n4 c37 106.4(5) . . . . ?
n1 fe1 n4 c37 176.2(5) . . . . ?
c13 n1 c1 c6 82.6(8) . . . . ?
c7 n1 c1 c6 -51.3(8) . . . . ?
fe1 n1 c1 c6 -164.2(5) . . . . ?
c13 n1 c1 c2 -96.7(7) . . . . ?
c7 n1 c1 c2 129.3(6) . . . . ?
fe1 n1 c1 c2 16.5(6) . . . . ?
c19 n2 c2 c3 5.6(10) . . . . ?
fe1 n2 c2 c3 164.7(6) . . . . ?
c19 n2 c2 c1 -173.3(6) . . . . ?
fe1 n2 c2 c1 -14.3(8) . . . . ?
c6 c1 c2 n2 176.1(6) . . . . ?
n1 c1 c2 n2 -4.5(9) . . . . ?
c6 c1 c2 c3 -2.9(10) . . . . ?
n1 c1 c2 c3 176.5(6) . . . . ?
n2 c2 c3 c4 -177.6(7) . . . . ?
c1 c2 c3 c4 1.3(11) . . . . ?
c2 c3 c4 c5 0.6(13) . . . . ?
c3 c4 c5 c6 -1.0(12) . . . . ?
c4 c5 c6 c1 -0.7(11) . . . . ?
c2 c1 c6 c5 2.6(10) . . . . ?
n1 c1 c6 c5 -176.7(6) . . . . ?
c13 n1 c7 c12 -52.3(8) . . . . ?
c1 n1 c7 c12 81.9(8) . . . . ?
fe1 n1 c7 c12 -165.3(5) . . . . ?
c13 n1 c7 c8 129.8(6) . . . . ?
c1 n1 c7 c8 -96.0(6) . . . . ?
fe1 n1 c7 c8 16.8(6) . . . . ?
c28 n3 c8 c9 5.4(10) . . . . ?
fe1 n3 c8 c9 163.7(6) . . . . ?
c28 n3 c8 c7 -172.9(6) . . . . ?
fe1 n3 c8 c7 -14.6(8) . . . . ?
c12 c7 c8 n3 177.4(6) . . . . ?
n1 c7 c8 n3 -4.5(8) . . . . ?
c12 c7 c8 c9 -1.1(9) . . . . ?
n1 c7 c8 c9 177.0(6) . . . . ?
n3 c8 c9 c10 -178.5(7) . . . . ?
c7 c8 c9 c10 -0.1(11) . . . . ?
c8 c9 c10 c11 1.0(13) . . . . ?
c9 c10 c11 c12 -0.7(12) . . . . ?
c10 c11 c12 c7 -0.5(11) . . . . ?
c8 c7 c12 c11 1.4(10) . . . . ?
n1 c7 c12 c11 -176.5(6) . . . . ?
c1 n1 c13 c18 -51.3(8) . . . . ?
c7 n1 c13 c18 82.8(8) . . . . ?
fe1 n1 c13 c18 -164.3(5) . . . . ?
c1 n1 c13 c14 129.3(6) . . . . ?
c7 n1 c13 c14 -96.6(6) . . . . ?
fe1 n1 c13 c14 16.3(6) . . . . ?
c37 n4 c14 c15 5.1(10) . . . . ?
fe1 n4 c14 c15 163.8(6) . . . . ?
c37 n4 c14 c13 -173.4(6) . . . . ?
fe1 n4 c14 c13 -14.8(8) . . . . ?
c18 c13 c14 n4 176.5(6) . . . . ?
n1 c13 c14 n4 -4.1(8) . . . . ?
c18 c13 c14 c15 -2.1(10) . . . . ?
n1 c13 c14 c15 177.3(6) . . . . ?
n4 c14 c15 c16 -178.1(7) . . . . ?
c13 c14 c15 c16 0.4(11) . . . . ?
c14 c15 c16 c17 1.4(13) . . . . ?
c15 c16 c17 c18 -1.4(12) . . . . ?
c16 c17 c18 c13 -0.3(12) . . . . ?
c14 c13 c18 c17 2.1(10) . . . . ?
n1 c13 c18 c17 -177.3(6) . . . . ?
c2 n2 c19 c24 69.0(9) . . . . ?
fe1 n2 c19 c24 -89.8(7) . . . . ?
c2 n2 c19 c20 -116.9(8) . . . . ?
fe1 n2 c19 c20 84.3(8) . . . . ?
c24 c19 c20 c21 -1.2(13) . . . . ?
n2 c19 c20 c21 -175.6(8) . . . . ?
c19 c20 c21 c22 1.0(15) . . . . ?
c20 c21 c22 c23 -0.3(13) . . . . ?
c20 c21 c22 c25 179.9(8) . . . . ?
c21 c22 c23 c24 -0.1(12) . . . . ?
c25 c22 c23 c24 179.7(8) . . . . ?
c23 c22 c25 c27f 69.2(18) . . . . ?
c21 c22 c25 c27f -111.0(18) . . . . ?
c23 c22 c25 c26e -109.3(13) . . . . ?
c21 c22 c25 c26e 70.5(14) . . . . ?
c23 c22 c25 c27e 3.8(13) . . . . ?
c21 c22 c25 c27e -176.4(10) . . . . ?
c23 c22 c25 c25e 118.1(12) . . . . ?
c21 c22 c25 c25e -62.1(13) . . . . ?
c23 c22 c25 c26f -57.7(16) . . . . ?
c21 c22 c25 c26f 122.1(16) . . . . ?
c23 c22 c25 c25f -164.8(10) . . . . ?
c21 c22 c25 c25f 15.0(13) . . . . ?
c20 c19 c24 c23 0.7(12) . . . . ?
n2 c19 c24 c23 175.1(7) . . . . ?
c22 c23 c24 c19 -0.1(13) . . . . ?
c8 n3 c28 c33 -117.8(8) . . . . ?
fe1 n3 c28 c33 84.1(8) . . . . ?
c8 n3 c28 c29 67.2(9) . . . . ?
fe1 n3 c28 c29 -91.0(8) . . . . ?
c33 c28 c29 c30 -0.2(12) . . . . ?
n3 c28 c29 c30 175.2(7) . . . . ?
c28 c29 c30 c31 0.9(13) . . . . ?
c29 c30 c31 c32 -1.4(12) . . . . ?
c29 c30 c31 c34 -179.9(8) . . . . ?
c30 c31 c32 c33 1.3(13) . . . . ?
c34 c31 c32 c33 179.8(9) . . . . ?
c31 c32 c33 c28 -0.8(15) . . . . ?
c29 c28 c33 c32 0.2(13) . . . . ?
n3 c28 c33 c32 -175.2(8) . . . . ?
c30 c31 c34 c36b 59(2) . . . . ?
c32 c31 c34 c36b -119.4(19) . . . . ?
c30 c31 c34 c35a -104.1(13) . . . . ?
c32 c31 c34 c35a 77.5(14) . . . . ?
c30 c31 c34 c34a 114.1(12) . . . . ?
c32 c31 c34 c34a -64.3(13) . . . . ?
c30 c31 c34 c34b -163.7(10) . . . . ?
c32 c31 c34 c34b 17.9(13) . . . . ?
c30 c31 c34 c36a 4.0(13) . . . . ?
c32 c31 c34 c36a -174.4(10) . . . . ?
c30 c31 c34 c35b -48.7(18) . . . . ?
c32 c31 c34 c35b 132.8(17) . . . . ?
c14 n4 c37 c38 -116.7(8) . . . . ?
fe1 n4 c37 c38 84.8(8) . . . . ?
c14 n4 c37 c42 68.6(9) . . . . ?
fe1 n4 c37 c42 -89.9(8) . . . . ?
c42 c37 c38 c39 -0.1(14) . . . . ?
n4 c37 c38 c39 -175.2(9) . . . . ?
c37 c38 c39 c40 -0.3(16) . . . . ?
c38 c39 c40 c41 0.1(14) . . . . ?
c38 c39 c40 c43 -178.8(9) . . . . ?
c39 c40 c41 c42 0.5(12) . . . . ?
c43 c40 c41 c42 179.4(8) . . . . ?
c38 c37 c42 c41 0.7(12) . . . . ?
n4 c37 c42 c41 175.7(7) . . . . ?
c40 c41 c42 c37 -0.9(13) . . . . ?
c41 c40 c43 c43d 50(2) . . . . ?
c39 c40 c43 c43d -131.3(19) . . . . ?
c41 c40 c43 c43c 111.6(12) . . . . ?
c39 c40 c43 c43c -69.6(13) . . . . ?
c41 c40 c43 c44c -107.6(13) . . . . ?
c39 c40 c43 c44c 71.2(14) . . . . ?
c41 c40 c43 c45c 0.8(13) . . . . ?
c39 c40 c43 c45c 179.6(11) . . . . ?
c41 c40 c43 c44d -163.3(10) . . . . ?
c39 c40 c43 c44d 15.5(13) . . . . ?
c41 c40 c43 c45d -59.3(15) . . . . ?
c39 c40 c43 c45d 119.5(14) . . . . ?
